data_4321487
loop_
_publ_author_name
'Ray-Kuang Chiang'

_publ_section_title
;
 Synthesis and Structure of (H3NC2H4NH3)2Co7(PO4)6: A Novel Open Framework
 Cobalt Phosphate
;
_journal_name_full 'Inorganic Chemistry'
_journal_page_first 4985
_journal_page_last 4988
_journal_paper_doi 10.1021/ic991233y
_journal_volume 39
_journal_year 2000
_chemical_formula_moiety '(H3NC2H4NH3)2 Co7 (PO4)6'
_chemical_formula_sum 'C4 H20 Co7 N4 O24 P6'
_chemical_formula_weight 1106.56
_chemical_name_systematic 'ehtylenediammonium cobalt phosphate'
_space_group_IT_number 14
_symmetry_cell_setting monoclinic
_symmetry_space_group_name_Hall '-P 2yn'
_symmetry_space_group_name_H-M 'P 1 21/n 1'
_atom_sites_solution_hydrogens difmap
_atom_sites_solution_primary direct
_atom_sites_solution_secondary difmap
_audit_creation_method SHELXL-97
_cell_angle_alpha 90.00
_cell_angle_beta 95.696(1)
_cell_angle_gamma 90.00
_cell_formula_units_Z 4
_cell_length_a 5.0794(1)
_cell_length_b 15.2154(1)
_cell_length_c 16.3604(1)
_cell_measurement_reflns_used 4523
_cell_measurement_temperature 293(2)
_cell_measurement_theta_max 25
_cell_measurement_theta_min 2.5
_cell_volume 1258.17(3)
_computing_cell_refinement 'Bruker SMART'
_computing_data_collection 'Bruker SMART'
_computing_data_reduction 'Bruker SHELXTL'
_computing_molecular_graphics 'Bruker SHELXTL'
_computing_publication_material 'Bruker SHELXTL'
_computing_structure_refinement 'SHELXL-97 (Sheldrick, 1997)'
_computing_structure_solution 'SHELXS-97 (Sheldrick, 1990)'
_diffrn_ambient_temperature 293(2)
_diffrn_measured_fraction_theta_full 0.901
_diffrn_measured_fraction_theta_max 0.901
_diffrn_measurement_device_type 'CCD area detector'
_diffrn_measurement_method 'phi and omega scans'
_diffrn_radiation_monochromator graphite
_diffrn_radiation_source 'fine-focus sealed tube'
_diffrn_radiation_type MoK\a
_diffrn_radiation_wavelength 0.71073
_diffrn_reflns_av_R_equivalents 0.0333
_diffrn_reflns_av_sigmaI/netI 0.0430
_diffrn_reflns_limit_h_max 6
_diffrn_reflns_limit_h_min -6
_diffrn_reflns_limit_k_max 19
_diffrn_reflns_limit_k_min -17
_diffrn_reflns_limit_l_max 18
_diffrn_reflns_limit_l_min -20
_diffrn_reflns_number 7296
_diffrn_reflns_theta_full 28.08
_diffrn_reflns_theta_max 28.08
_diffrn_reflns_theta_min 1.83
_exptl_absorpt_coefficient_mu 4.999
_exptl_absorpt_correction_T_max 0.9562
_exptl_absorpt_correction_T_min 0.7230
_exptl_absorpt_correction_type empirical
_exptl_absorpt_process_details
; The absorption correction was based on symmetry-equivalent reflections
  using the SADABS program. Sheldric, G. M. SADABS; Siemens Analytical
  X-ray Instrument Division: Madison, WI, 1995.
;
_exptl_crystal_colour Blue
_exptl_crystal_density_diffrn 2.921
_exptl_crystal_density_meas ?
_exptl_crystal_density_method 'not measured'
_exptl_crystal_description needle
_exptl_crystal_F_000 1086
_exptl_crystal_size_max 0.075
_exptl_crystal_size_mid 0.0125
_exptl_crystal_size_min 0.0125
_refine_diff_density_max 0.573
_refine_diff_density_min -0.615
_refine_diff_density_rms 0.155
_refine_ls_goodness_of_fit_ref 1.094
_refine_ls_hydrogen_treatment noref
_refine_ls_matrix_type full
_refine_ls_number_parameters 205
_refine_ls_number_reflns 2763
_refine_ls_number_restraints 0
_refine_ls_restrained_S_all 1.094
_refine_ls_R_factor_all 0.0461
_refine_ls_R_factor_gt 0.0323
_refine_ls_shift/su_max 0.000
_refine_ls_shift/su_mean 0.000
_refine_ls_structure_factor_coef Fsqd
_refine_ls_weighting_details 'calc w=1/[\s^2^(Fo^2^)+(0.0272P)^2^+1.4553P] where P=(Fo^2^+2Fc^2^)/3'
_refine_ls_weighting_scheme calc
_refine_ls_wR_factor_gt 0.0664
_refine_ls_wR_factor_ref 0.0719
_reflns_number_gt 2315
_reflns_number_total 2763
_reflns_threshold_expression >2sigma(I)
_cod_data_source_file ic991233y.cif
_cod_data_source_block sp22sad
_cod_depositor_comments
;
The following automatic conversions were performed:

'_exptl_crystal_density_meas' value 'not measured' was changed to '?'
- the value is perceived as not measured.

Automatic conversion script
Id: cif_fix_values 3008 2015-01-20 13:52:24Z robertas 
;
_cod_database_code 4321487

loop_
_symmetry_equiv_pos_as_xyz
'x, y, z'
'-x+1/2, y+1/2, -z+1/2'
'-x, -y, -z'
'x-1/2, -y-1/2, z-1/2'

loop_
_atom_site_label
_atom_site_type_symbol
_atom_site_fract_x
_atom_site_fract_y
_atom_site_fract_z
_atom_site_U_iso_or_equiv
_atom_site_adp_type
_atom_site_occupancy
_atom_site_symmetry_multiplicity
_atom_site_calc_flag
_atom_site_refinement_flags
_atom_site_disorder_assembly
_atom_site_disorder_group
Co1 Co 0.0000 0.0000 0.0000 0.00934(16) Uani 1 2 d S . .
Co2 Co 0.34531(10) 0.19683(3) 0.08150(3) 0.01055(13) Uani 1 1 d . . .
Co3 Co 0.53483(10) -0.17708(3) 0.28367(3) 0.01081(13) Uani 1 1 d . . .
Co4 Co -0.00846(10) -0.07108(3) 0.18005(3) 0.00937(12) Uani 1 1 d . . .
P1 P 0.08523(19) -0.10068(6) 0.36994(6) 0.0093(2) Uani 1 1 d . . .
P2 P -0.07512(19) 0.13034(6) 0.16225(6) 0.0094(2) Uani 1 1 d . . .
P3 P -0.47475(18) -0.11378(6) 0.08784(6) 0.00831(19) Uani 1 1 d . . .
O1 O 0.1928(5) -0.11376(17) 0.28380(16) 0.0138(6) Uani 1 1 d . . .
O2 O 0.2926(6) 0.32627(18) 0.07351(17) 0.0163(6) Uani 1 1 d . . .
O3 O 0.7837(5) -0.11010(19) 0.35707(17) 0.0174(6) Uani 1 1 d . . .
O4 O 0.1665(6) -0.01200(18) 0.40393(17) 0.0183(6) Uani 1 1 d . . .
O5 O 0.0307(5) 0.11464(16) 0.07757(16) 0.0115(5) Uani 1 1 d . . .
O6 O -0.0325(6) 0.04994(18) 0.21735(16) 0.0166(6) Uani 1 1 d . . .
O7 O 0.1019(5) 0.20543(17) 0.20106(17) 0.0161(6) Uani 1 1 d . . .
O8 O 0.6374(6) 0.1583(2) 0.15790(18) 0.0239(7) Uani 1 1 d . . .
O9 O 0.2448(5) -0.07904(17) 0.09495(16) 0.0122(6) Uani 1 1 d . . .
O10 O 0.6529(5) -0.14532(17) 0.17465(15) 0.0119(5) Uani 1 1 d . . .
O11 O 0.4779(5) 0.19083(17) -0.02908(16) 0.0137(6) Uani 1 1 d . . .
O12 O 0.2894(5) 0.04023(17) -0.06687(16) 0.0120(6) Uani 1 1 d . . .
N1 N 0.3024(7) 0.1485(2) 0.4705(2) 0.0211(8) Uani 1 1 d . . .
N2 N 0.5174(7) 0.0696(2) 0.3110(2) 0.0241(8) Uani 1 1 d . . .
C1 C 0.4185(9) 0.1926(3) 0.4017(3) 0.0226(9) Uani 1 1 d . . .
C2 C 0.6320(9) 0.1372(3) 0.3697(3) 0.0258(10) Uani 1 1 d . . .
H1A H 0.2443 0.0975 0.4641 0.050 Uiso 1 1 d . . .
H1B H 0.1610 0.1741 0.5033 0.050 Uiso 1 1 d . . .
H1C H 0.3849 0.1385 0.5169 0.050 Uiso 1 1 d . . .
H1D H 0.2713 0.2148 0.3563 0.050 Uiso 1 1 d . . .
H1E H 0.4963 0.2521 0.4200 0.050 Uiso 1 1 d . . .
H2A H 0.3667 0.0378 0.3373 0.050 Uiso 1 1 d . . .
H2B H 0.6577 0.0386 0.2945 0.050 Uiso 1 1 d . . .
H2C H 0.4514 0.0836 0.2609 0.050 Uiso 1 1 d . . .
H2D H 0.7168 0.1769 0.3438 0.050 Uiso 1 1 d . . .
H2E H 0.7256 0.0999 0.4239 0.050 Uiso 1 1 d . . .

loop_
_atom_site_aniso_label
_atom_site_aniso_U_11
_atom_site_aniso_U_22
_atom_site_aniso_U_33
_atom_site_aniso_U_23
_atom_site_aniso_U_13
_atom_site_aniso_U_12
Co1 0.0101(4) 0.0104(3) 0.0079(3) 0.0002(3) 0.0025(3) -0.0015(3)
Co2 0.0103(3) 0.0110(3) 0.0103(3) -0.0001(2) 0.00073(19) -0.0006(2)
Co3 0.0106(3) 0.0117(3) 0.0101(3) 0.0012(2) 0.0007(2) -0.0006(2)
Co4 0.0093(2) 0.0106(2) 0.0082(3) 0.0005(2) 0.00109(19) 0.00064(19)
P1 0.0102(5) 0.0095(5) 0.0081(5) 0.0004(4) 0.0010(4) -0.0006(4)
P2 0.0103(5) 0.0094(5) 0.0085(5) 0.0002(4) 0.0013(4) 0.0007(4)
P3 0.0080(4) 0.0106(5) 0.0063(4) 0.0002(4) 0.0009(3) 0.0004(4)
O1 0.0135(14) 0.0184(14) 0.0097(13) 0.0014(11) 0.0027(10) 0.0042(11)
O2 0.0224(15) 0.0139(14) 0.0117(14) -0.0010(11) -0.0025(11) 0.0011(12)
O3 0.0113(14) 0.0257(16) 0.0154(15) -0.0043(12) 0.0019(11) -0.0019(12)
O4 0.0224(16) 0.0145(14) 0.0184(15) -0.0045(12) 0.0035(12) -0.0061(12)
O5 0.0125(13) 0.0119(13) 0.0104(13) -0.0019(11) 0.0031(10) -0.0037(11)
O6 0.0270(16) 0.0131(14) 0.0101(14) 0.0010(11) 0.0026(12) 0.0039(12)
O7 0.0169(15) 0.0129(13) 0.0184(15) -0.0059(12) 0.0011(11) -0.0022(11)
O8 0.0131(15) 0.0414(19) 0.0176(15) 0.0038(14) 0.0028(12) 0.0094(14)
O9 0.0094(13) 0.0186(14) 0.0087(13) 0.0016(11) 0.0022(10) 0.0029(11)
O10 0.0105(13) 0.0174(14) 0.0076(13) 0.0019(11) -0.0008(10) -0.0015(11)
O11 0.0175(14) 0.0132(13) 0.0113(14) -0.0025(11) 0.0059(11) -0.0008(11)
O12 0.0111(13) 0.0145(13) 0.0103(13) 0.0013(11) 0.0012(10) -0.0006(11)
N1 0.026(2) 0.0215(19) 0.0167(18) -0.0049(15) 0.0049(15) -0.0019(15)
N2 0.024(2) 0.027(2) 0.022(2) -0.0034(17) 0.0070(16) -0.0039(16)
C1 0.030(3) 0.016(2) 0.021(2) -0.0005(18) 0.0042(19) -0.0014(18)
C2 0.023(2) 0.030(2) 0.026(2) -0.007(2) 0.0074(19) -0.0099(19)

loop_
_atom_type_symbol
_atom_type_description
_atom_type_scat_dispersion_real
_atom_type_scat_dispersion_imag
_atom_type_scat_source
C C 0.0033 0.0016 'International Tables Vol C Tables 4.2.6.8 and 6.1.1.4'
H H 0.0000 0.0000 'International Tables Vol C Tables 4.2.6.8 and 6.1.1.4'
N N 0.0061 0.0033 'International Tables Vol C Tables 4.2.6.8 and 6.1.1.4'
O O 0.0106 0.0060 'International Tables Vol C Tables 4.2.6.8 and 6.1.1.4'
P P 0.1023 0.0942 'International Tables Vol C Tables 4.2.6.8 and 6.1.1.4'
Co Co 0.3494 0.9721 'International Tables Vol C Tables 4.2.6.8 and 6.1.1.4'

loop_
_geom_angle_atom_site_label_1
_geom_angle_atom_site_label_2
_geom_angle_atom_site_label_3
_geom_angle
_geom_angle_site_symmetry_1
_geom_angle_site_symmetry_3
_geom_angle_publ_flag
O12 Co1 O12 180.00(12) . 3 ?
O12 Co1 O5 93.43(10) . . ?
O12 Co1 O5 86.57(10) 3 . ?
O12 Co1 O5 86.57(10) . 3 ?
O12 Co1 O5 93.43(10) 3 3 ?
O5 Co1 O5 180.00(18) . 3 ?
O12 Co1 O9 81.08(10) . 3 ?
O12 Co1 O9 98.92(10) 3 3 ?
O5 Co1 O9 88.66(10) . 3 ?
O5 Co1 O9 91.34(10) 3 3 ?
O12 Co1 O9 98.92(10) . . ?
O12 Co1 O9 81.08(10) 3 . ?
O5 Co1 O9 91.34(10) . . ?
O5 Co1 O9 88.66(10) 3 . ?
O9 Co1 O9 180.00(15) 3 . ?
O8 Co2 O2 115.59(13) . . ?
O8 Co2 O11 105.44(12) . . ?
O2 Co2 O11 92.35(11) . . ?
O8 Co2 O5 112.69(12) . . ?
O2 Co2 O5 120.56(11) . . ?
O11 Co2 O5 106.22(11) . . ?
O8 Co2 P2 99.04(9) . . ?
O2 Co2 P2 106.49(9) . . ?
O11 Co2 P2 138.69(8) . . ?
O5 Co2 P2 32.66(7) . . ?
O7 Co3 O3 128.45(12) 2_545 . ?
O7 Co3 O1 97.02(11) 2_545 . ?
O3 Co3 O1 105.09(12) . . ?
O7 Co3 O10 118.71(12) 2_545 . ?
O3 Co3 O10 100.97(11) . . ?
O1 Co3 O10 102.94(11) . . ?
O6 Co4 O9 109.98(11) . . ?
O6 Co4 O1 94.80(11) . . ?
O9 Co4 O1 105.21(11) . . ?
O6 Co4 O10 117.10(11) . 1_455 ?
O9 Co4 O10 122.23(11) . 1_455 ?
O1 Co4 O10 102.31(11) . 1_455 ?
O6 Co4 O12 90.36(11) . 3 ?
O9 Co4 O12 80.78(10) . 3 ?
O1 Co4 O12 170.14(10) . 3 ?
O10 Co4 O12 67.83(10) 1_455 3 ?
O6 Co4 P3 108.49(9) . . ?
O9 Co4 P3 100.53(8) . . ?
O1 Co4 P3 136.60(8) . . ?
O10 Co4 P3 34.49(7) 1_455 . ?
O12 Co4 P3 33.54(7) 3 . ?
O4 P1 O3 111.68(16) . 1_455 ?
O4 P1 O2 110.32(17) . 2_545 ?
O3 P1 O2 110.70(16) 1_455 2_545 ?
O4 P1 O1 109.77(15) . . ?
O3 P1 O1 107.23(15) 1_455 . ?
O2 P1 O1 106.99(15) 2_545 . ?
O8 P2 O6 109.46(17) 1_455 . ?
O8 P2 O7 109.21(17) 1_455 . ?
O6 P2 O7 107.88(16) . . ?
O8 P2 O5 114.74(16) 1_455 . ?
O6 P2 O5 111.29(15) . . ?
O7 P2 O5 103.92(15) . . ?
O8 P2 Co2 130.59(13) 1_455 . ?
O6 P2 Co2 119.87(12) . . ?
O7 P2 Co2 59.35(11) . . ?
O5 P2 Co2 44.71(10) . . ?
O11 P3 O12 113.16(15) 3 3 ?
O11 P3 O9 111.30(15) 3 1_455 ?
O12 P3 O9 111.30(15) 3 1_455 ?
O11 P3 O10 108.27(15) 3 1_455 ?
O12 P3 O10 102.61(15) 3 1_455 ?
O9 P3 O10 109.79(14) 1_455 1_455 ?
O11 P3 Co4 118.94(12) 3 . ?
O12 P3 Co4 55.49(10) 3 . ?
O9 P3 Co4 129.12(11) 1_455 . ?
O10 P3 Co4 47.50(10) 1_455 . ?
P1 O1 Co3 116.34(15) . . ?
P1 O1 Co4 121.68(15) . . ?
Co3 O1 Co4 121.98(13) . . ?
P1 O2 Co2 129.24(17) 2 . ?
P1 O3 Co3 135.57(17) 1_655 . ?
P2 O5 Co2 102.63(14) . . ?
P2 O5 Co1 129.70(14) . . ?
Co2 O5 Co1 121.98(12) . . ?
P2 O6 Co4 125.72(16) . . ?
P2 O7 Co3 122.05(17) . 2 ?
P2 O8 Co2 142.10(19) 1_655 . ?
P3 O9 Co4 138.00(16) 1_655 . ?
P3 O9 Co1 125.98(14) 1_655 . ?
Co4 O9 Co1 95.71(10) . . ?
P3 O10 Co3 138.17(16) 1_655 . ?
P3 O10 Co4 98.01(13) 1_655 1_655 ?
Co3 O10 Co4 114.81(12) . 1_655 ?
P3 O11 Co2 128.89(16) 3 . ?
P3 O12 Co1 147.87(17) 3 . ?
P3 O12 Co4 90.97(12) 3 3 ?
Co1 O12 Co4 94.15(10) . 3 ?
N1 C1 C2 111.5(4) . . ?
N2 C2 C1 111.2(4) . . ?

loop_
_geom_bond_atom_site_label_1
_geom_bond_atom_site_label_2
_geom_bond_distance
_geom_bond_site_symmetry_2
_geom_bond_publ_flag
Co1 O12 2.013(2) . ?
Co1 O12 2.013(2) 3 ?
Co1 O5 2.154(2) . ?
Co1 O5 2.154(2) 3 ?
Co1 O9 2.241(3) 3 ?
Co1 O9 2.241(3) . ?
Co2 O8 1.934(3) . ?
Co2 O2 1.990(3) . ?
Co2 O11 1.994(3) . ?
Co2 O5 2.025(3) . ?
Co2 P2 2.8088(11) . ?
Co3 O7 1.943(3) 2_545 ?
Co3 O3 1.944(3) . ?
Co3 O1 1.987(3) . ?
Co3 O10 1.997(3) . ?
Co4 O6 1.947(3) . ?
Co4 O9 1.991(3) . ?
Co4 O1 2.001(3) . ?
Co4 O10 2.052(3) 1_455 ?
Co4 O12 2.272(3) 3 ?
Co4 P3 2.7565(11) . ?
P1 O4 1.501(3) . ?
P1 O3 1.532(3) 1_455 ?
P1 O2 1.537(3) 2_545 ?
P1 O1 1.574(3) . ?
P2 O8 1.516(3) 1_455 ?
P2 O6 1.522(3) . ?
P2 O7 1.550(3) . ?
P2 O5 1.553(3) . ?
P3 O11 1.515(3) 3 ?
P3 O12 1.523(3) 3 ?
P3 O9 1.535(3) 1_455 ?
P3 O10 1.576(3) 1_455 ?
O2 P1 1.537(3) 2 ?
O3 P1 1.532(3) 1_655 ?
O7 Co3 1.943(3) 2 ?
O8 P2 1.516(3) 1_655 ?
O9 P3 1.535(3) 1_655 ?
O10 P3 1.576(3) 1_655 ?
O10 Co4 2.052(3) 1_655 ?
O11 P3 1.515(3) 3 ?
O12 P3 1.523(3) 3 ?
O12 Co4 2.272(3) 3 ?
N1 C1 1.482(5) . ?
N2 C2 1.487(6) . ?
C1 C2 1.507(6) . ?
